data_9007763
loop_
_publ_author_name
'Nishi, F.'
'Takeuchi, Y.'

_publ_section_title
;
 Structure of sodium calcium germanate Na2CaGe2O6
;
_journal_name_full 'Acta Crystallographica, Section C'
_journal_page_first 544
_journal_page_last 546
_journal_paper_doi 10.1107/S0108270189009078
_journal_volume 46
_journal_year 1990
_chemical_formula_structural Na2CaGe2O6
_chemical_formula_sum 'Ca1.003 Ge2 Na1.997 O6'
_space_group_IT_number 166
_symmetry_space_group_name_Hall '-R 3 2"'
_symmetry_space_group_name_H-M 'R -3 m :H'
_cell_angle_alpha 90
_cell_angle_beta 90
_cell_angle_gamma 120
_cell_length_a 10.788
_cell_length_b 10.788
_cell_length_c 13.460
_cell_formula_units_Z 9
_cell_volume 1356.618
_database_code_amcsd 0010123
_exptl_crystal_density_diffrn 3.606
_cod_original_sg_symbol_H-M 'R -3 m'
_cod_original_formula_sum 'Ge2 (Ca1.003 Na1.997) O6'
_cod_database_code 9007763
_amcsd_formula_title Na2CaGe2O6

loop_
_space_group_symop_operation_xyz
x,y,z
2/3+x,1/3+y,1/3+z
1/3+x,2/3+y,2/3+z
x,x-y,z
2/3+x,1/3+x-y,1/3+z
1/3+x,2/3+x-y,2/3+z
y,x,-z
2/3+y,1/3+x,1/3-z
1/3+y,2/3+x,2/3-z
-x+y,y,z
2/3-x+y,1/3+y,1/3+z
1/3-x+y,2/3+y,2/3+z
-x,-x+y,-z
2/3-x,1/3-x+y,1/3-z
1/3-x,2/3-x+y,2/3-z
-y,-x,z
2/3-y,1/3-x,1/3+z
1/3-y,2/3-x,2/3+z
x-y,-y,-z
2/3+x-y,1/3-y,1/3-z
1/3+x-y,2/3-y,2/3-z
y,-x+y,-z
2/3+y,1/3-x+y,1/3-z
1/3+y,2/3-x+y,2/3-z
-x+y,-x,z
2/3-x+y,1/3-x,1/3+z
1/3-x+y,2/3-x,2/3+z
-x,-y,-z
2/3-x,1/3-y,1/3-z
1/3-x,2/3-y,2/3-z
-y,x-y,z
2/3-y,1/3+x-y,1/3+z
1/3-y,2/3+x-y,2/3+z
x-y,x,-z
2/3+x-y,1/3+x,1/3-z
1/3+x-y,2/3+x,2/3-z

loop_
_atom_site_label
_atom_site_fract_x
_atom_site_fract_y
_atom_site_fract_z
_atom_site_occupancy
_atom_site_U_iso_or_equiv
Ge 0.15040 -0.15040 0.56698 1.00000 0.01545
CaM1 0.00000 0.00000 0.24730 0.35000 0.02444
NaM1 0.00000 0.00000 0.24730 0.65000 0.02444
CaM2 0.50000 0.00000 0.00000 0.10000 0.05104
NaM2 0.50000 0.00000 0.00000 0.90000 0.05104
CaM3 0.50000 0.00000 0.50000 0.39000 0.03014
NaM3 0.50000 0.00000 0.50000 0.61000 0.03014
CaM4 0.00000 0.00000 0.00000 0.84000 0.03052
NaM4 0.00000 0.00000 0.00000 0.16000 0.03052
O1 0.27830 0.02350 0.52670 0.50000 0.03800
O2 0.08260 -0.14510 0.67990 0.50000 0.02533
O3 0.26970 -0.21290 0.55250 0.50000 0.03420

loop_
_cod_related_entry_id
_cod_related_entry_database
_cod_related_entry_code
1 AMCSD 0010123
